data_7158170
loop_
_publ_author_name
'Nawaz, Shah'
'Wei, Shiqiang'
'Huang, Yue'
'Wang, Wenyao'
'Qu, Jingping'
'Wang, Baomin'

_publ_section_title
;
 Diastereoselective synthesis of indolenine-based
 spiro[pyrazolone-4,2'-pyrrolidine] scaffolds via 1,3-dipolar
 cycloaddition of 4-aminopyrazolones, aldehydes, and indolenines.
;
_journal_issue 32
_journal_name_full 'Organic &amp; biomolecular chemistry'
_journal_page_first 6964
_journal_page_last 6968
_journal_paper_doi 10.1039/d1ob01135a
_journal_volume 19
_journal_year 2021
_chemical_formula_moiety 'C40 H33 Br N4 O'
_chemical_formula_sum 'C40 H33 Br N4 O'
_chemical_formula_weight 665.61
_space_group_crystal_system triclinic
_space_group_IT_number 2
_space_group_name_Hall '-P 1'
_space_group_name_H-M_alt 'P -1'
_atom_sites_solution_hydrogens mixed
_atom_sites_solution_primary dual
_audit_creation_date 2021-06-11
_audit_creation_method
;
Olex2 1.3-beta
(compiled 2020.07.31 svn.rc2a77460 for OlexSys, GUI svn.r6145)
;
_audit_update_record
;
2021-06-12 deposited with the CCDC.	2021-07-13 downloaded from the CCDC.
;
_cell_angle_alpha 75.801(2)
_cell_angle_beta 69.663(2)
_cell_angle_gamma 66.4250(10)
_cell_formula_units_Z 2
_cell_length_a 12.2987(7)
_cell_length_b 12.4224(7)
_cell_length_c 13.2018(8)
_cell_measurement_reflns_used 9966
_cell_measurement_temperature 296.0
_cell_measurement_theta_max 25.462
_cell_measurement_theta_min 2.168
_cell_volume 1720.08(17)
_computing_cell_refinement 'SAINT V8.40A (Bruker, 2019)'
_computing_data_reduction 'SAINT V8.40A (Bruker, 2019)'
_computing_molecular_graphics 'Olex2 1.3-beta (Dolomanov et al., 2009)'
_computing_publication_material 'Olex2 1.3-beta (Dolomanov et al., 2009)'
_computing_structure_refinement 'SHELXL 2018/3 (Sheldrick, 2015)'
_computing_structure_solution 'SHELXT 2018/2 (Sheldrick, 2018)'
_diffrn_ambient_temperature 296.0
_diffrn_measured_fraction_theta_full 0.997
_diffrn_measured_fraction_theta_max 0.993
_diffrn_measurement_device_type 'CCD area detector'
_diffrn_measurement_method 'phi and omega scans'
_diffrn_radiation_monochromator graphite
_diffrn_radiation_type MoK\a
_diffrn_radiation_wavelength 0.71073
_diffrn_reflns_av_R_equivalents 0.0403
_diffrn_reflns_av_unetI/netI 0.0390
_diffrn_reflns_Laue_measured_fraction_full 0.997
_diffrn_reflns_Laue_measured_fraction_max 0.993
_diffrn_reflns_limit_h_max 15
_diffrn_reflns_limit_h_min -15
_diffrn_reflns_limit_k_max 16
_diffrn_reflns_limit_k_min -16
_diffrn_reflns_limit_l_max 17
_diffrn_reflns_limit_l_min -17
_diffrn_reflns_number 32619
_diffrn_reflns_point_group_measured_fraction_full 0.997
_diffrn_reflns_point_group_measured_fraction_max 0.993
_diffrn_reflns_theta_full 25.242
_diffrn_reflns_theta_max 27.550
_diffrn_reflns_theta_min 1.802
_diffrn_source_current 50.0
_diffrn_source_power 2.5
_diffrn_source_voltage 50.0
_exptl_absorpt_coefficient_mu 1.232
_exptl_absorpt_correction_T_max 0.7456
_exptl_absorpt_correction_T_min 0.5766
_exptl_absorpt_correction_type none
_exptl_absorpt_process_details
;
SADABS-2016/2 (Bruker,2016/2) was used for absorption correction.
wR2(int) was 0.1135 before and 0.0519 after correction.
The Ratio of minimum to maximum transmission is 0.7733.
The \l/2 correction factor is Not present.
;
_exptl_crystal_colour 'light colourless'
_exptl_crystal_colour_modifier light
_exptl_crystal_colour_primary colourless
_exptl_crystal_density_diffrn 1.285
_exptl_crystal_description block
_exptl_crystal_F_000 688
_exptl_crystal_size_max 0.08
_exptl_crystal_size_mid 0.06
_exptl_crystal_size_min 0.04
_refine_diff_density_max 0.755
_refine_diff_density_min -0.627
_refine_diff_density_rms 0.050
_refine_ls_extinction_method none
_refine_ls_goodness_of_fit_ref 1.029
_refine_ls_hydrogen_treatment mixed
_refine_ls_matrix_type full
_refine_ls_number_parameters 421
_refine_ls_number_reflns 7890
_refine_ls_number_restraints 0
_refine_ls_restrained_S_all 1.029
_refine_ls_R_factor_all 0.0850
_refine_ls_R_factor_gt 0.0494
_refine_ls_shift/su_max 0.001
_refine_ls_shift/su_mean 0.000
_refine_ls_structure_factor_coef Fsqd
_refine_ls_weighting_details 'w=1/[\s^2^(Fo^2^)+(0.0806P)^2^+0.5388P] where P=(Fo^2^+2Fc^2^)/3'
_refine_ls_weighting_scheme calc
_refine_ls_wR_factor_gt 0.1373
_refine_ls_wR_factor_ref 0.1582
_reflns_Friedel_coverage 0.000
_reflns_number_gt 5061
_reflns_number_total 7890
_reflns_threshold_expression 'I > 2\s(I)'
_cod_data_source_file d1ob01135a2.cif
_cod_data_source_block 2
_cod_depositor_comments 'Adding full bibliography for 7158170.cif.'
_cod_original_cell_volume 1720.08(18)
_cod_database_code 7158170
_shelx_shelxl_version_number 2018/3
_shelx_space_group_comment
;
The symmetry employed for this shelxl refinement is uniquely defined
by the following loop, which should always be used as a source of
symmetry information in preference to the above space-group names.
They are only intended as comments.
;
_shelx_estimated_absorpt_t_max 0.952
_shelx_estimated_absorpt_t_min 0.908
_olex2_refinement_description
;
1. Fixed Uiso
 At 1.2 times of:
  All C(H) groups
 At 1.5 times of:
  All C(H,H,H) groups
2.a Ternary CH refined with riding coordinates:
 C16(H16), C23(H23), C24(H24)
2.b Aromatic/amide H refined with riding coordinates:
 C40(H40), C38(H38), C37(H37), C17(H17), C15(H15), C19(H19), C11(H11),
 C20(H20), C26(H26), C14(H14), C3(H3A), C30(H30), C22(H22), C13(H13), C21(H21),
 C12(H12), C27(H27), C2(H2), C28(H28), C5(H5), C1(H1), C29(H29), C6(H6)
2.c Idealised Me refined as rotating group:
 C34(H34A,H34B,H34C), C33(H33A,H33B,H33C)
;
_smtbx_masks_void_probe_radius 1.2
_smtbx_masks_void_truncation_radius 1.2
_olex2_submission_special_instructions 'No special instructions were received'

loop_
_space_group_symop_operation_xyz
'x, y, z'
'-x, -y, -z'

loop_
_atom_site_label
_atom_site_type_symbol
_atom_site_fract_x
_atom_site_fract_y
_atom_site_fract_z
_atom_site_U_iso_or_equiv
_atom_site_adp_type
_atom_site_occupancy
_atom_site_site_symmetry_order
_atom_site_calc_flag
_atom_site_refinement_flags_posn
_atom_site_refinement_flags_adp
_atom_site_refinement_flags_occupancy
_atom_site_disorder_assembly
_atom_site_disorder_group
Br1 Br -0.09905(3) -0.11528(3) 0.94540(3) 0.08048(16) Uani 1 1 d . . . . .
O1 O 0.56047(17) 0.28325(17) 0.38919(18) 0.0661(5) Uani 1 1 d . . . . .
N4 N 0.11608(18) 0.26495(17) 0.70125(17) 0.0471(5) Uani 1 1 d . . . . .
N3 N 0.4095(2) 0.40264(19) 0.58475(19) 0.0499(5) Uani 1 1 d . . . . .
N2 N 0.3703(2) 0.57275(18) 0.33724(19) 0.0511(5) Uani 1 1 d . . . . .
N1 N 0.4670(2) 0.46713(18) 0.30418(18) 0.0510(5) Uani 1 1 d . . . . .
C31 C 0.2286(2) 0.2012(2) 0.65828(19) 0.0411(5) Uani 1 1 d . . . . .
C16 C 0.2750(2) 0.3654(2) 0.5137(2) 0.0407(5) Uani 1 1 d . . . . .
H16 H 0.196984 0.417491 0.556058 0.049 Uiso 1 1 calc R U . . .
C35 C 0.1287(2) 0.0683(2) 0.7507(2) 0.0459(6) Uani 1 1 d . . . . .
C8 C 0.3722(2) 0.4274(2) 0.4863(2) 0.0441(5) Uani 1 1 d . . . . .
C36 C 0.0517(2) 0.1861(2) 0.7589(2) 0.0461(6) Uani 1 1 d . . . . .
C23 C 0.3225(2) 0.2574(2) 0.59333(19) 0.0412(5) Uani 1 1 d . . . . .
H23 H 0.396372 0.198769 0.553363 0.049 Uiso 1 1 calc R U . . .
C7 C 0.4798(2) 0.3801(2) 0.3887(2) 0.0491(6) Uani 1 1 d . . . . .
C40 C 0.0846(2) -0.0223(2) 0.8049(2) 0.0538(6) Uani 1 1 d . . . . .
H40 H 0.135310 -0.101111 0.800401 0.065 Uiso 1 1 calc R U . . .
C9 C 0.3201(2) 0.5542(2) 0.4392(2) 0.0424(5) Uani 1 1 d . . . . .
C10 C 0.2175(2) 0.6492(2) 0.4974(2) 0.0468(6) Uani 1 1 d . . . . .
C18 C 0.2490(2) 0.3466(2) 0.4178(2) 0.0442(5) Uani 1 1 d . . . . .
C32 C 0.2542(2) 0.0678(2) 0.6799(2) 0.0463(6) Uani 1 1 d . . . . .
C38 C -0.1152(3) 0.1242(3) 0.8730(2) 0.0627(8) Uani 1 1 d . . . . .
H38 H -0.197300 0.141411 0.914288 0.075 Uiso 1 1 calc R U . . .
C24 C 0.3592(2) 0.3144(2) 0.6627(2) 0.0468(6) Uani 1 1 d . . . . .
H24 H 0.283434 0.357317 0.714554 0.056 Uiso 1 1 calc R U . . .
C37 C -0.0709(3) 0.2150(3) 0.8186(2) 0.0599(7) Uani 1 1 d . . . . .
H37 H -0.122351 0.293699 0.822196 0.072 Uiso 1 1 calc R U . . .
C39 C -0.0380(3) 0.0082(3) 0.8663(2) 0.0559(7) Uani 1 1 d . . . . .
C34 C 0.2885(3) 0.0176(3) 0.5735(3) 0.0644(8) Uani 1 1 d . . . . .
H34A H 0.226402 0.062309 0.536309 0.097 Uiso 1 1 calc R U . . .
H34B H 0.293778 -0.063715 0.589470 0.097 Uiso 1 1 calc R U . . .
H34C H 0.366935 0.022716 0.528168 0.097 Uiso 1 1 calc R U . . .
C17 C 0.1476(2) 0.4285(3) 0.3843(2) 0.0558(7) Uani 1 1 d . . . . .
H17 H 0.097113 0.493508 0.421844 0.067 Uiso 1 1 calc R U . . .
C25 C 0.4464(3) 0.2303(2) 0.7258(2) 0.0571(7) Uani 1 1 d . . . . .
C15 C 0.1919(3) 0.6472(2) 0.6083(3) 0.0602(7) Uani 1 1 d . . . . .
H15 H 0.239082 0.584081 0.647506 0.072 Uiso 1 1 calc R U . . .
C33 C 0.3539(3) -0.0006(2) 0.7393(3) 0.0662(8) Uani 1 1 d . . . . .
H33A H 0.430982 0.008275 0.694668 0.099 Uiso 1 1 calc R U . . .
H33B H 0.363134 -0.082945 0.753479 0.099 Uiso 1 1 calc R U . . .
H33C H 0.330033 0.029943 0.806856 0.099 Uiso 1 1 calc R U . . .
C19 C 0.3236(3) 0.2521(2) 0.3586(2) 0.0584(7) Uani 1 1 d . . . . .
H19 H 0.392629 0.197083 0.378945 0.070 Uiso 1 1 calc R U . . .
C4 C 0.5434(3) 0.4698(3) 0.1959(2) 0.0617(7) Uani 1 1 d . . . . .
C11 C 0.1457(3) 0.7437(3) 0.4410(3) 0.0690(8) Uani 1 1 d . . . . .
H11 H 0.161656 0.746702 0.366371 0.083 Uiso 1 1 calc R U . . .
C20 C 0.2974(4) 0.2381(3) 0.2703(3) 0.0731(9) Uani 1 1 d . . . . .
H20 H 0.348240 0.174327 0.231203 0.088 Uiso 1 1 calc R U . . .
C26 C 0.5667(3) 0.1670(3) 0.6743(3) 0.0753(9) Uani 1 1 d . . . . .
H26 H 0.595366 0.176763 0.598732 0.090 Uiso 1 1 calc R U . . .
C14 C 0.0957(3) 0.7394(3) 0.6612(3) 0.0779(10) Uani 1 1 d . . . . .
H14 H 0.079193 0.738093 0.735672 0.093 Uiso 1 1 calc R U . . .
C3 C 0.5158(4) 0.5688(3) 0.1231(3) 0.0788(10) Uani 1 1 d . . . . .
H3A H 0.446739 0.634744 0.144934 0.095 Uiso 1 1 calc R U . . .
C30 C 0.4066(4) 0.2134(3) 0.8382(3) 0.0804(10) Uani 1 1 d . . . . .
H30 H 0.325979 0.255932 0.874249 0.096 Uiso 1 1 calc R U . . .
C22 C 0.1208(3) 0.4147(4) 0.2964(3) 0.0756(9) Uani 1 1 d . . . . .
H22 H 0.052402 0.469993 0.275173 0.091 Uiso 1 1 calc R U . . .
C13 C 0.0264(3) 0.8305(3) 0.6053(4) 0.0857(11) Uani 1 1 d . . . . .
H13 H -0.037864 0.891649 0.641445 0.103 Uiso 1 1 calc R U . . .
C21 C 0.1944(4) 0.3202(4) 0.2405(3) 0.0812(10) Uani 1 1 d . . . . .
H21 H 0.175255 0.310773 0.181719 0.097 Uiso 1 1 calc R U . . .
C12 C 0.0498(3) 0.8339(3) 0.4961(4) 0.0882(11) Uani 1 1 d . . . . .
H12 H 0.001105 0.897191 0.458252 0.106 Uiso 1 1 calc R U . . .
C27 C 0.6451(4) 0.0887(3) 0.7353(6) 0.1113(18) Uani 1 1 d . . . . .
H27 H 0.726731 0.047576 0.700427 0.134 Uiso 1 1 calc R U . . .
C2 C 0.5903(5) 0.5711(4) 0.0172(3) 0.1017(14) Uani 1 1 d . . . . .
H2 H 0.571035 0.638748 -0.032131 0.122 Uiso 1 1 calc R U . . .
C28 C 0.6034(7) 0.0720(4) 0.8451(7) 0.131(2) Uani 1 1 d . . . . .
H28 H 0.655652 0.017790 0.885363 0.157 Uiso 1 1 calc R U . . .
C5 C 0.6467(4) 0.3721(4) 0.1640(3) 0.0958(13) Uani 1 1 d . . . . .
H5 H 0.666126 0.304339 0.213127 0.115 Uiso 1 1 calc R U . . .
C1 C 0.6913(5) 0.4757(4) -0.0154(4) 0.1157(17) Uani 1 1 d . . . . .
H1 H 0.740419 0.477192 -0.087169 0.139 Uiso 1 1 calc R U . . .
C29 C 0.4846(7) 0.1346(4) 0.8971(5) 0.122(2) Uani 1 1 d . . . . .
H29 H 0.456535 0.123601 0.972648 0.147 Uiso 1 1 calc R U . . .
C6 C 0.7207(5) 0.3769(5) 0.0576(4) 0.1222(18) Uani 1 1 d . . . . .
H6 H 0.791315 0.312249 0.035608 0.147 Uiso 1 1 calc R U . . .
H3 H 0.485(3) 0.381(3) 0.569(2) 0.053(8) Uiso 1 1 d . . . . .

loop_
_atom_site_aniso_label
_atom_site_aniso_U_11
_atom_site_aniso_U_22
_atom_site_aniso_U_33
_atom_site_aniso_U_23
_atom_site_aniso_U_13
_atom_site_aniso_U_12
Br1 0.0764(3) 0.0862(3) 0.0811(3) 0.00489(18) -0.01018(18) -0.0494(2)
O1 0.0458(10) 0.0465(11) 0.0843(14) -0.0144(10) -0.0046(10) -0.0021(9)
N4 0.0388(11) 0.0411(11) 0.0525(12) -0.0104(9) -0.0053(9) -0.0086(9)
N3 0.0460(13) 0.0407(11) 0.0669(15) -0.0029(10) -0.0248(11) -0.0134(10)
N2 0.0469(12) 0.0397(11) 0.0612(14) -0.0071(10) -0.0090(10) -0.0142(9)
N1 0.0462(12) 0.0435(11) 0.0563(13) -0.0123(10) -0.0025(10) -0.0151(10)
C31 0.0381(12) 0.0382(12) 0.0439(13) -0.0081(10) -0.0100(10) -0.0096(10)
C16 0.0341(11) 0.0348(11) 0.0495(13) -0.0072(10) -0.0096(10) -0.0089(9)
C35 0.0417(13) 0.0431(13) 0.0504(14) -0.0086(11) -0.0106(11) -0.0125(11)
C8 0.0375(12) 0.0361(12) 0.0564(15) -0.0073(10) -0.0124(11) -0.0103(10)
C36 0.0404(13) 0.0465(13) 0.0454(13) -0.0101(11) -0.0059(10) -0.0117(11)
C23 0.0353(11) 0.0357(11) 0.0476(13) -0.0086(10) -0.0091(10) -0.0074(10)
C7 0.0395(13) 0.0432(14) 0.0630(16) -0.0101(12) -0.0088(11) -0.0153(12)
C40 0.0504(15) 0.0484(14) 0.0612(17) -0.0064(12) -0.0128(13) -0.0183(12)
C9 0.0375(12) 0.0361(12) 0.0544(15) -0.0087(10) -0.0126(11) -0.0120(10)
C10 0.0387(13) 0.0349(12) 0.0645(17) -0.0085(11) -0.0117(12) -0.0114(10)
C18 0.0428(13) 0.0428(13) 0.0486(14) -0.0026(10) -0.0111(11) -0.0196(11)
C32 0.0382(12) 0.0369(12) 0.0580(15) -0.0081(11) -0.0069(11) -0.0114(10)
C38 0.0449(15) 0.082(2) 0.0573(17) -0.0176(15) 0.0020(12) -0.0263(15)
C24 0.0439(13) 0.0405(13) 0.0539(15) -0.0084(11) -0.0149(11) -0.0101(11)
C37 0.0459(15) 0.0587(17) 0.0620(17) -0.0159(13) -0.0012(13) -0.0120(13)
C39 0.0539(16) 0.0631(17) 0.0536(16) -0.0052(13) -0.0095(12) -0.0289(14)
C34 0.0618(18) 0.0500(16) 0.0725(19) -0.0230(14) 0.0043(15) -0.0211(14)
C17 0.0448(14) 0.0611(17) 0.0609(17) -0.0016(13) -0.0155(13) -0.0207(13)
C25 0.0668(18) 0.0436(14) 0.0731(19) 0.0038(13) -0.0382(15) -0.0219(13)
C15 0.0574(17) 0.0457(15) 0.0684(19) -0.0149(13) -0.0101(14) -0.0104(13)
C33 0.0498(16) 0.0425(14) 0.100(2) 0.0043(14) -0.0257(16) -0.0132(13)
C19 0.0684(18) 0.0480(15) 0.0594(17) -0.0077(12) -0.0196(14) -0.0187(14)
C4 0.0638(18) 0.0599(17) 0.0617(18) -0.0172(14) 0.0017(14) -0.0326(15)
C11 0.0628(18) 0.0495(17) 0.085(2) -0.0056(15) -0.0258(17) -0.0066(15)
C20 0.102(3) 0.068(2) 0.0584(19) -0.0133(15) -0.0168(18) -0.041(2)
C26 0.0564(18) 0.0510(17) 0.119(3) 0.0085(17) -0.0405(19) -0.0161(15)
C14 0.075(2) 0.060(2) 0.084(2) -0.0293(17) 0.0014(18) -0.0166(18)
C3 0.094(3) 0.065(2) 0.067(2) -0.0120(16) 0.0010(18) -0.0351(19)
C30 0.115(3) 0.066(2) 0.075(2) 0.0045(17) -0.049(2) -0.035(2)
C22 0.069(2) 0.096(3) 0.070(2) 0.0067(19) -0.0356(17) -0.034(2)
C13 0.058(2) 0.053(2) 0.123(3) -0.032(2) 0.001(2) -0.0055(16)
C21 0.103(3) 0.103(3) 0.065(2) -0.002(2) -0.035(2) -0.059(3)
C12 0.066(2) 0.0500(18) 0.128(4) -0.011(2) -0.033(2) 0.0056(16)
C27 0.080(3) 0.060(2) 0.207(6) 0.028(3) -0.084(3) -0.025(2)
C2 0.139(4) 0.087(3) 0.068(2) -0.009(2) 0.005(2) -0.058(3)
C28 0.169(6) 0.075(3) 0.205(6) 0.058(4) -0.151(6) -0.059(3)
C5 0.086(3) 0.080(2) 0.078(2) -0.0203(19) 0.016(2) -0.012(2)
C1 0.137(4) 0.106(3) 0.079(3) -0.035(3) 0.039(3) -0.061(3)
C29 0.209(6) 0.085(3) 0.118(4) 0.038(3) -0.112(4) -0.069(4)
C6 0.114(4) 0.107(3) 0.091(3) -0.030(3) 0.030(3) -0.022(3)

loop_
_atom_type_symbol
_atom_type_description
_atom_type_scat_dispersion_real
_atom_type_scat_dispersion_imag
_atom_type_scat_source
C C 0.0033 0.0016 'International Tables Vol C Tables 4.2.6.8 and 6.1.1.4'
H H 0.0000 0.0000 'International Tables Vol C Tables 4.2.6.8 and 6.1.1.4'
Br Br -0.2901 2.4595 'International Tables Vol C Tables 4.2.6.8 and 6.1.1.4'
N N 0.0061 0.0033 'International Tables Vol C Tables 4.2.6.8 and 6.1.1.4'
O O 0.0106 0.0060 'International Tables Vol C Tables 4.2.6.8 and 6.1.1.4'

loop_
_geom_angle_atom_site_label_1
_geom_angle_atom_site_label_2
_geom_angle_atom_site_label_3
_geom_angle
_geom_angle_site_symmetry_1
_geom_angle_site_symmetry_3
_geom_angle_publ_flag
C31 N4 C36 106.94(19) . . ?
C8 N3 C24 109.8(2) . . ?
C8 N3 H3 110(2) . . ?
C24 N3 H3 113(2) . . ?
C9 N2 N1 108.2(2) . . ?
C7 N1 N2 112.0(2) . . ?
C7 N1 C4 129.4(2) . . ?
C4 N1 N2 118.2(2) . . ?
N4 C31 C23 120.7(2) . . ?
N4 C31 C32 114.6(2) . . ?
C23 C31 C32 124.69(19) . . ?
C8 C16 H16 106.5 . . ?
C23 C16 H16 106.5 . . ?
C23 C16 C8 101.95(18) . . ?
C18 C16 H16 106.5 . . ?
C18 C16 C8 115.7(2) . . ?
C18 C16 C23 118.68(19) . . ?
C36 C35 C32 107.7(2) . . ?
C40 C35 C36 120.5(2) . . ?
C40 C35 C32 131.8(2) . . ?
N3 C8 C16 105.1(2) . . ?
N3 C8 C7 112.8(2) . . ?
N3 C8 C9 119.0(2) . . ?
C7 C8 C16 110.31(19) . . ?
C9 C8 C16 109.68(19) . . ?
C9 C8 C7 100.0(2) . . ?
C35 C36 N4 111.6(2) . . ?
C37 C36 N4 127.2(2) . . ?
C37 C36 C35 121.2(2) . . ?
C31 C23 C16 113.48(19) . . ?
C31 C23 H23 109.7 . . ?
C31 C23 C24 113.6(2) . . ?
C16 C23 H23 109.7 . . ?
C16 C23 C24 100.41(18) . . ?
C24 C23 H23 109.7 . . ?
O1 C7 N1 128.0(3) . . ?
O1 C7 C8 125.7(3) . . ?
N1 C7 C8 106.3(2) . . ?
C35 C40 H40 121.2 . . ?
C35 C40 C39 117.5(2) . . ?
C39 C40 H40 121.2 . . ?
N2 C9 C8 112.8(2) . . ?
N2 C9 C10 120.7(2) . . ?
C10 C9 C8 126.4(2) . . ?
C15 C10 C9 121.1(2) . . ?
C11 C10 C9 120.0(3) . . ?
C11 C10 C15 118.9(2) . . ?
C17 C18 C16 119.1(2) . . ?
C19 C18 C16 122.9(2) . . ?
C19 C18 C17 118.0(2) . . ?
C31 C32 C34 110.6(2) . . ?
C31 C32 C33 113.3(2) . . ?
C35 C32 C31 99.12(18) . . ?
C35 C32 C34 111.4(2) . . ?
C35 C32 C33 111.8(2) . . ?
C34 C32 C33 110.3(2) . . ?
C37 C38 H38 119.9 . . ?
C39 C38 H38 119.9 . . ?
C39 C38 C37 120.1(3) . . ?
N3 C24 C23 104.9(2) . . ?
N3 C24 H24 107.8 . . ?
N3 C24 C25 112.5(2) . . ?
C23 C24 H24 107.8 . . ?
C25 C24 C23 115.7(2) . . ?
C25 C24 H24 107.8 . . ?
C36 C37 C38 118.3(3) . . ?
C36 C37 H37 120.9 . . ?
C38 C37 H37 120.9 . . ?
C40 C39 Br1 118.2(2) . . ?
C38 C39 Br1 119.5(2) . . ?
C38 C39 C40 122.3(3) . . ?
C32 C34 H34A 109.5 . . ?
C32 C34 H34B 109.5 . . ?
C32 C34 H34C 109.5 . . ?
H34A C34 H34B 109.5 . . ?
H34A C34 H34C 109.5 . . ?
H34B C34 H34C 109.5 . . ?
C18 C17 H17 119.5 . . ?
C22 C17 C18 121.0(3) . . ?
C22 C17 H17 119.5 . . ?
C26 C25 C24 121.4(3) . . ?
C26 C25 C30 118.6(3) . . ?
C30 C25 C24 120.0(3) . . ?
C10 C15 H15 120.0 . . ?
C10 C15 C14 120.0(3) . . ?
C14 C15 H15 120.0 . . ?
C32 C33 H33A 109.5 . . ?
C32 C33 H33B 109.5 . . ?
C32 C33 H33C 109.5 . . ?
H33A C33 H33B 109.5 . . ?
H33A C33 H33C 109.5 . . ?
H33B C33 H33C 109.5 . . ?
C18 C19 H19 119.3 . . ?
C20 C19 C18 121.3(3) . . ?
C20 C19 H19 119.3 . . ?
C3 C4 N1 120.2(3) . . ?
C3 C4 C5 120.1(3) . . ?
C5 C4 N1 119.8(3) . . ?
C10 C11 H11 120.1 . . ?
C10 C11 C12 119.8(3) . . ?
C12 C11 H11 120.1 . . ?
C19 C20 H20 120.5 . . ?
C19 C20 C21 119.1(3) . . ?
C21 C20 H20 120.5 . . ?
C25 C26 H26 120.0 . . ?
C25 C26 C27 120.0(4) . . ?
C27 C26 H26 120.0 . . ?
C15 C14 H14 119.8 . . ?
C13 C14 C15 120.4(4) . . ?
C13 C14 H14 119.8 . . ?
C4 C3 H3A 119.9 . . ?
C4 C3 C2 120.1(3) . . ?
C2 C3 H3A 119.9 . . ?
C25 C30 H30 119.7 . . ?
C29 C30 C25 120.7(5) . . ?
C29 C30 H30 119.7 . . ?
C17 C22 H22 120.0 . . ?
C21 C22 C17 120.0(3) . . ?
C21 C22 H22 120.0 . . ?
C14 C13 H13 119.8 . . ?
C14 C13 C12 120.5(3) . . ?
C12 C13 H13 119.8 . . ?
C20 C21 H21 119.7 . . ?
C22 C21 C20 120.6(3) . . ?
C22 C21 H21 119.7 . . ?
C11 C12 H12 119.8 . . ?
C13 C12 C11 120.4(3) . . ?
C13 C12 H12 119.8 . . ?
C26 C27 H27 119.8 . . ?
C28 C27 C26 120.4(5) . . ?
C28 C27 H27 119.8 . . ?
C3 C2 H2 119.8 . . ?
C1 C2 C3 120.4(4) . . ?
C1 C2 H2 119.8 . . ?
C27 C28 H28 119.9 . . ?
C27 C28 C29 120.1(4) . . ?
C29 C28 H28 119.9 . . ?
C4 C5 H5 120.6 . . ?
C4 C5 C6 118.8(4) . . ?
C6 C5 H5 120.6 . . ?
C2 C1 H1 120.1 . . ?
C2 C1 C6 119.7(4) . . ?
C6 C1 H1 120.1 . . ?
C30 C29 H29 119.9 . . ?
C28 C29 C30 120.2(5) . . ?
C28 C29 H29 119.9 . . ?
C5 C6 H6 119.6 . . ?
C1 C6 C5 120.8(4) . . ?
C1 C6 H6 119.6 . . ?

loop_
_geom_bond_atom_site_label_1
_geom_bond_atom_site_label_2
_geom_bond_distance
_geom_bond_site_symmetry_2
_geom_bond_publ_flag
Br1 C39 1.897(3) . ?
O1 C7 1.216(3) . ?
N4 C31 1.289(3) . ?
N4 C36 1.415(3) . ?
N3 C8 1.449(3) . ?
N3 C24 1.479(3) . ?
N3 H3 0.82(3) . ?
N2 N1 1.414(3) . ?
N2 C9 1.277(3) . ?
N1 C7 1.354(3) . ?
N1 C4 1.412(4) . ?
C31 C23 1.490(3) . ?
C31 C32 1.530(3) . ?
C16 H16 0.9800 . ?
C16 C8 1.566(3) . ?
C16 C23 1.535(3) . ?
C16 C18 1.499(3) . ?
C35 C36 1.395(3) . ?
C35 C40 1.376(4) . ?
C35 C32 1.500(3) . ?
C8 C7 1.523(4) . ?
C8 C9 1.505(3) . ?
C36 C37 1.380(4) . ?
C23 H23 0.9800 . ?
C23 C24 1.551(3) . ?
C40 H40 0.9300 . ?
C40 C39 1.385(4) . ?
C9 C10 1.468(3) . ?
C10 C15 1.382(4) . ?
C10 C11 1.382(4) . ?
C18 C17 1.391(4) . ?
C18 C19 1.385(4) . ?
C32 C34 1.531(4) . ?
C32 C33 1.532(4) . ?
C38 H38 0.9300 . ?
C38 C37 1.381(4) . ?
C38 C39 1.377(4) . ?
C24 H24 0.9800 . ?
C24 C25 1.495(4) . ?
C37 H37 0.9300 . ?
C34 H34A 0.9600 . ?
C34 H34B 0.9600 . ?
C34 H34C 0.9600 . ?
C17 H17 0.9300 . ?
C17 C22 1.375(4) . ?
C25 C26 1.379(4) . ?
C25 C30 1.382(5) . ?
C15 H15 0.9300 . ?
C15 C14 1.391(4) . ?
C33 H33A 0.9600 . ?
C33 H33B 0.9600 . ?
C33 H33C 0.9600 . ?
C19 H19 0.9300 . ?
C19 C20 1.379(4) . ?
C4 C3 1.365(5) . ?
C4 C5 1.382(5) . ?
C11 H11 0.9300 . ?
C11 C12 1.387(5) . ?
C20 H20 0.9300 . ?
C20 C21 1.384(5) . ?
C26 H26 0.9300 . ?
C26 C27 1.389(5) . ?
C14 H14 0.9300 . ?
C14 C13 1.344(5) . ?
C3 H3A 0.9300 . ?
C3 C2 1.381(5) . ?
C30 H30 0.9300 . ?
C30 C29 1.370(6) . ?
C22 H22 0.9300 . ?
C22 C21 1.361(5) . ?
C13 H13 0.9300 . ?
C13 C12 1.361(6) . ?
C21 H21 0.9300 . ?
C12 H12 0.9300 . ?
C27 H27 0.9300 . ?
C27 C28 1.352(8) . ?
C2 H2 0.9300 . ?
C2 C1 1.355(6) . ?
C28 H28 0.9300 . ?
C28 C29 1.366(9) . ?
C5 H5 0.9300 . ?
C5 C6 1.385(5) . ?
C1 H1 0.9300 . ?
C1 C6 1.369(7) . ?
C29 H29 0.9300 . ?
C6 H6 0.9300 . ?

loop_
_geom_torsion_atom_site_label_1
_geom_torsion_atom_site_label_2
_geom_torsion_atom_site_label_3
_geom_torsion_atom_site_label_4
_geom_torsion
_geom_torsion_site_symmetry_1
_geom_torsion_site_symmetry_2
_geom_torsion_site_symmetry_3
_geom_torsion_site_symmetry_4
_geom_torsion_publ_flag
N4 C31 C23 C16 -44.0(3) . . . . ?
N4 C31 C23 C24 69.9(3) . . . . ?
N4 C31 C32 C35 -2.1(3) . . . . ?
N4 C31 C32 C34 114.9(3) . . . . ?
N4 C31 C32 C33 -120.7(3) . . . . ?
N4 C36 C37 C38 -177.3(3) . . . . ?
N3 C8 C7 O1 43.6(3) . . . . ?
N3 C8 C7 N1 -135.8(2) . . . . ?
N3 C8 C9 N2 131.3(2) . . . . ?
N3 C8 C9 C10 -52.6(3) . . . . ?
N3 C24 C25 C26 -53.7(3) . . . . ?
N3 C24 C25 C30 127.2(3) . . . . ?
N2 N1 C7 O1 -172.8(3) . . . . ?
N2 N1 C7 C8 6.6(3) . . . . ?
N2 N1 C4 C3 -6.4(4) . . . . ?
N2 N1 C4 C5 173.0(3) . . . . ?
N2 C9 C10 C15 -156.2(3) . . . . ?
N2 C9 C10 C11 22.9(4) . . . . ?
N1 N2 C9 C8 -4.7(3) . . . . ?
N1 N2 C9 C10 178.9(2) . . . . ?
N1 C4 C3 C2 -179.8(3) . . . . ?
N1 C4 C5 C6 -179.5(4) . . . . ?
C31 N4 C36 C35 0.0(3) . . . . ?
C31 N4 C36 C37 179.1(3) . . . . ?
C31 C23 C24 N3 -158.0(2) . . . . ?
C31 C23 C24 C25 77.5(3) . . . . ?
C16 C8 C7 O1 -73.5(3) . . . . ?
C16 C8 C7 N1 107.1(2) . . . . ?
C16 C8 C9 N2 -107.8(2) . . . . ?
C16 C8 C9 C10 68.4(3) . . . . ?
C16 C23 C24 N3 -36.5(2) . . . . ?
C16 C23 C24 C25 -161.0(2) . . . . ?
C16 C18 C17 C22 179.7(3) . . . . ?
C16 C18 C19 C20 -179.5(3) . . . . ?
C35 C36 C37 C38 1.8(4) . . . . ?
C35 C40 C39 Br1 -178.0(2) . . . . ?
C35 C40 C39 C38 0.8(4) . . . . ?
C8 N3 C24 C23 17.0(3) . . . . ?
C8 N3 C24 C25 143.5(2) . . . . ?
C8 C16 C23 C31 162.85(19) . . . . ?
C8 C16 C23 C24 41.2(2) . . . . ?
C8 C16 C18 C17 -96.2(3) . . . . ?
C8 C16 C18 C19 82.2(3) . . . . ?
C8 C9 C10 C15 28.0(4) . . . . ?
C8 C9 C10 C11 -152.9(3) . . . . ?
C36 N4 C31 C23 -178.7(2) . . . . ?
C36 N4 C31 C32 1.4(3) . . . . ?
C36 C35 C40 C39 0.5(4) . . . . ?
C36 C35 C32 C31 1.9(3) . . . . ?
C36 C35 C32 C34 -114.5(2) . . . . ?
C36 C35 C32 C33 121.6(2) . . . . ?
C23 C31 C32 C35 178.0(2) . . . . ?
C23 C31 C32 C34 -65.0(3) . . . . ?
C23 C31 C32 C33 59.4(3) . . . . ?
C23 C16 C8 N3 -32.4(2) . . . . ?
C23 C16 C8 C7 89.4(2) . . . . ?
C23 C16 C8 C9 -161.4(2) . . . . ?
C23 C16 C18 C17 142.1(2) . . . . ?
C23 C16 C18 C19 -39.5(3) . . . . ?
C23 C24 C25 C26 66.8(3) . . . . ?
C23 C24 C25 C30 -112.2(3) . . . . ?
C7 N1 C4 C3 -178.0(3) . . . . ?
C7 N1 C4 C5 1.5(5) . . . . ?
C7 C8 C9 N2 8.2(3) . . . . ?
C7 C8 C9 C10 -175.7(2) . . . . ?
C40 C35 C36 N4 177.4(2) . . . . ?
C40 C35 C36 C37 -1.9(4) . . . . ?
C40 C35 C32 C31 -176.6(3) . . . . ?
C40 C35 C32 C34 67.0(4) . . . . ?
C40 C35 C32 C33 -56.9(4) . . . . ?
C9 N2 N1 C7 -1.4(3) . . . . ?
C9 N2 N1 C4 -174.3(2) . . . . ?
C9 C8 C7 O1 171.1(3) . . . . ?
C9 C8 C7 N1 -8.3(2) . . . . ?
C9 C10 C15 C14 178.7(3) . . . . ?
C9 C10 C11 C12 -179.2(3) . . . . ?
C10 C15 C14 C13 0.5(5) . . . . ?
C10 C11 C12 C13 0.5(6) . . . . ?
C18 C16 C8 N3 -162.7(2) . . . . ?
C18 C16 C8 C7 -40.9(3) . . . . ?
C18 C16 C8 C9 68.3(3) . . . . ?
C18 C16 C23 C31 -68.7(3) . . . . ?
C18 C16 C23 C24 169.7(2) . . . . ?
C18 C17 C22 C21 -0.3(5) . . . . ?
C18 C19 C20 C21 -0.1(5) . . . . ?
C32 C31 C23 C16 135.9(2) . . . . ?
C32 C31 C23 C24 -110.2(3) . . . . ?
C32 C35 C36 N4 -1.3(3) . . . . ?
C32 C35 C36 C37 179.5(2) . . . . ?
C32 C35 C40 C39 178.8(3) . . . . ?
C24 N3 C8 C16 9.5(3) . . . . ?
C24 N3 C8 C7 -110.7(2) . . . . ?
C24 N3 C8 C9 132.8(2) . . . . ?
C24 C25 C26 C27 -179.4(3) . . . . ?
C24 C25 C30 C29 178.5(3) . . . . ?
C37 C38 C39 Br1 177.9(2) . . . . ?
C37 C38 C39 C40 -0.8(5) . . . . ?
C39 C38 C37 C36 -0.5(5) . . . . ?
C17 C18 C19 C20 -1.0(4) . . . . ?
C17 C22 C21 C20 -0.8(6) . . . . ?
C25 C26 C27 C28 1.5(6) . . . . ?
C25 C30 C29 C28 0.4(6) . . . . ?
C15 C10 C11 C12 -0.2(5) . . . . ?
C15 C14 C13 C12 -0.2(6) . . . . ?
C19 C18 C17 C22 1.3(4) . . . . ?
C19 C20 C21 C22 1.0(5) . . . . ?
C4 N1 C7 O1 -0.9(5) . . . . ?
C4 N1 C7 C8 178.5(3) . . . . ?
C4 C3 C2 C1 -0.1(7) . . . . ?
C4 C5 C6 C1 -1.2(8) . . . . ?
C11 C10 C15 C14 -0.3(4) . . . . ?
C26 C25 C30 C29 -0.6(5) . . . . ?
C26 C27 C28 C29 -1.8(7) . . . . ?
C14 C13 C12 C11 -0.3(6) . . . . ?
C3 C4 C5 C6 -0.1(6) . . . . ?
C3 C2 C1 C6 -1.1(8) . . . . ?
C30 C25 C26 C27 -0.3(5) . . . . ?
C27 C28 C29 C30 0.9(7) . . . . ?
C2 C1 C6 C5 1.7(9) . . . . ?
C5 C4 C3 C2 0.7(6) . . . . ?

loop_
_smtbx_masks_void_nr
_smtbx_masks_void_average_x
_smtbx_masks_void_average_y
_smtbx_masks_void_average_z
_smtbx_masks_void_volume
_smtbx_masks_void_count_electrons
_smtbx_masks_void_content
1 0.000 0.500 1.000 136.6 33.7 ?
2 0.405 0.819 0.936 23.1 0.0 ?
3 0.595 0.181 0.064 23.1 0.0 ?
